data_8100964
loop_
_publ_author_name
'Zukerman-Schpector, J.'
'Olivato, Paulo R.'
'Yreijo, Marcelo H.'

_publ_section_title
;
Crystal structure of 2'-methoxyphenyl-2-ethylsulfonyl acetate, C~11~H~14~O~5~S
;
_journal_issue 2
_journal_name_full 'Zeitschrift f\"ur Kristallographie - New Crystal Structures'
_journal_page_first 297
_journal_page_last 298
_journal_volume 216
_journal_year 2001
_chemical_formula_moiety 'C11 H14 O5 S'
_chemical_formula_sum 'C11 H14 O5 S'
_chemical_formula_weight 258.28
_chemical_melting_point 244.5(15)
_space_group_IT_number 14
_symmetry_cell_setting monoclinic
_symmetry_space_group_name_Hall '-P 2ybc'
_symmetry_space_group_name_H-M 'P 1 21/c 1'
_cell_angle_alpha 90.00
_cell_angle_beta 96.304(9)
_cell_angle_gamma 90.00
_cell_formula_units_Z 4
_cell_length_a 8.3068(9)
_cell_length_b 7.9660(10)
_cell_length_c 18.599(3)
_cell_volume 1223.3(3)
_diffrn_ambient_temperature 291(1)
_exptl_crystal_density_diffrn 1.402
_refine_ls_R_factor_obs 0.0534
_refine_ls_wR_factor_obs 0.1259
_cod_depositor_comments
;
The following automatic conversions were performed:

'_chemical_melting_point' value '243-246' was changed to '244.5(15)'
- the average value was taken and precision was estimated.

Automatic conversion script
Id: cif_fix_values 1646 2011-03-28 12:23:43Z adriana 
;
_cod_original_sg_symbol_H-M 'P 21/c'
_cod_database_code 8100964

loop_
_symmetry_equiv_pos_as_xyz
'x, y, z'
'-x, y+1/2, -z+1/2'
'-x, -y, -z'
'x, -y-1/2, z-1/2'

loop_
_atom_site_label
_atom_site_type_symbol
_atom_site_fract_x
_atom_site_fract_y
_atom_site_fract_z
_atom_site_U_iso_or_equiv
_atom_site_adp_type
_atom_site_occupancy
_atom_site_symmetry_multiplicity
_atom_site_calc_flag
_atom_site_refinement_flags
_atom_site_disorder_assembly
_atom_site_disorder_group
S S 1.27909(14) 0.37810(17) 0.75291(5) 0.0606(4) Uani 1 4 d . . .
O1 O 1.1626(4) 0.3109(4) 0.53164(14) 0.0634(8) Uani 1 4 d . . .
O2 O 1.0115(3) 0.1528(3) 0.62993(13) 0.0539(7) Uani 1 4 d . . .
O3 O 0.9100(4) 0.3972(4) 0.66418(15) 0.0688(9) Uani 1 4 d . . .
O1S O 1.2313(4) 0.5462(4) 0.73795(19) 0.0840(10) Uani 1 4 d . . .
O2S O 1.3679(4) 0.3442(5) 0.82126(15) 0.0832(10) Uani 1 4 d . . .
C1 C 0.9294(5) 0.1736(5) 0.55989(19) 0.0488(10) Uani 1 4 d . . .
C2 C 1.0114(5) 0.2533(5) 0.5086(2) 0.0494(10) Uani 1 4 d . . .
C3 C 0.9343(6) 0.2714(5) 0.4395(2) 0.0601(12) Uani 1 4 d . . .
H3 H 0.9861 0.3267 0.4045 0.072 Uiso 1 4 calc R . .
C4 C 0.7804(6) 0.2073(6) 0.4222(2) 0.0641(13) Uani 1 4 d . . .
H4 H 0.7292 0.2190 0.3754 0.077 Uiso 1 4 calc R . .
C5 C 0.7029(6) 0.1268(6) 0.4733(2) 0.0672(12) Uani 1 4 d . . .
H5 H 0.5995 0.0834 0.4611 0.081 Uiso 1 4 calc R . .
C6 C 0.7778(6) 0.1096(6) 0.5432(2) 0.0610(12) Uani 1 4 d . . .
H6 H 0.7253 0.0551 0.5782 0.073 Uiso 1 4 calc R . .
C7 C 1.2589(6) 0.3742(6) 0.4791(2) 0.0726(13) Uani 1 4 d . . .
H7A H 1.2637 0.2925 0.4414 0.109 Uiso 1 4 calc R . .
H7B H 1.3663 0.3968 0.5015 0.109 Uiso 1 4 calc R . .
H7C H 1.2116 0.4760 0.4588 0.109 Uiso 1 4 calc R . .
C8 C 0.9954(5) 0.2792(6) 0.6770(2) 0.0513(10) Uani 1 4 d . . .
C9 C 1.1011(5) 0.2531(6) 0.7469(2) 0.0590(12) Uani 1 4 d . . .
H9A H 1.1315 0.1357 0.7512 0.071 Uiso 1 4 calc R . .
H9B H 1.0400 0.2804 0.7869 0.071 Uiso 1 4 calc R . .
C10 C 1.3877(6) 0.2916(9) 0.6839(3) 0.0945(19) Uani 1 4 d . . .
H10A H 1.4150 0.1756 0.6954 0.113 Uiso 1 4 calc R . .
H10B H 1.3195 0.2936 0.6381 0.113 Uiso 1 4 calc R . .
C11 C 1.5347(7) 0.3857(10) 0.6772(3) 0.126(3) Uani 1 4 d . . .
H11A H 1.5076 0.5000 0.6649 0.189 Uiso 1 4 calc R . .
H11B H 1.5911 0.3367 0.6401 0.189 Uiso 1 4 calc R . .
H11C H 1.6027 0.3828 0.7224 0.189 Uiso 1 4 calc R . .

loop_
_atom_site_aniso_label
_atom_site_aniso_U_11
_atom_site_aniso_U_22
_atom_site_aniso_U_33
_atom_site_aniso_U_23
_atom_site_aniso_U_13
_atom_site_aniso_U_12
S 0.0576(6) 0.0803(9) 0.0438(6) -0.0018(6) 0.0053(5) 0.0045(7)
O1 0.072(2) 0.073(2) 0.0460(16) 0.0050(15) 0.0092(14) -0.0081(17)
O2 0.0672(18) 0.0530(18) 0.0422(15) 0.0041(14) 0.0084(13) 0.0089(15)
O3 0.081(2) 0.063(2) 0.0595(18) -0.0072(16) -0.0048(16) 0.0188(19)
O1S 0.078(2) 0.070(2) 0.102(3) 0.011(2) 0.002(2) -0.011(2)
O2S 0.080(2) 0.116(3) 0.0488(17) -0.0018(19) -0.0135(16) 0.004(2)
C1 0.066(3) 0.043(2) 0.037(2) 0.0003(18) 0.0076(19) 0.006(2)
C2 0.058(2) 0.049(3) 0.042(2) -0.0053(19) 0.0065(19) 0.003(2)
C3 0.079(3) 0.060(3) 0.043(2) -0.001(2) 0.014(2) 0.006(3)
C4 0.078(3) 0.065(3) 0.047(2) -0.003(2) -0.002(2) 0.008(3)
C5 0.067(3) 0.066(3) 0.066(3) -0.006(3) -0.004(2) -0.005(3)
C6 0.069(3) 0.055(3) 0.060(3) 0.003(2) 0.012(2) -0.006(3)
C7 0.076(3) 0.081(3) 0.064(3) 0.009(3) 0.021(2) -0.002(3)
C8 0.056(3) 0.053(3) 0.045(2) 0.001(2) 0.0076(19) -0.004(2)
C9 0.069(3) 0.064(3) 0.043(2) 0.008(2) 0.004(2) 0.001(2)
C10 0.065(3) 0.153(6) 0.064(3) -0.010(3) 0.002(3) -0.019(4)
C11 0.085(4) 0.192(8) 0.107(5) -0.002(5) 0.033(4) -0.006(5)

loop_
_geom_bond_atom_site_label_1
_geom_bond_atom_site_label_2
_geom_bond_distance
_geom_bond_site_symmetry_2
_geom_bond_publ_flag
S O1S 1.416(3) . ?
S O2S 1.424(3) . ?
S C9 1.776(5) . ?
S C10 1.786(5) . ?
O1 C2 1.361(5) . ?
O1 C7 1.422(5) . ?
O2 C8 1.351(5) . ?
O2 C1 1.412(4) . ?
O3 C8 1.186(5) . ?
C1 C6 1.363(6) . ?
C1 C2 1.385(5) . ?
C2 C3 1.380(6) . ?
C3 C4 1.382(6) . ?
C4 C5 1.365(6) . ?
C5 C6 1.385(6) . ?
C8 C9 1.500(6) . ?
C11 C10 1.449(8) . ?

loop_
_cod_related_entry_id
_cod_related_entry_database
_cod_related_entry_code
1 ChemSpider 21122302
